data_1508145
loop_
_publ_author_name
'Ohta, Eisuke'
'Sato, Hiroyasu'
'Ando, Shinji'
'Kosaka, Atsuko'
'Fukushima, Takanori'
'Hashizume, Daisuke'
'Yamasaki, Mikio'
'Hasegawa, Kimiko'
'Muraoka, Azusa'
'Ushiyama, Hiroshi'
'Yamashita, Koichi'
'Aida, Takuzo'

_publ_section_title
;
 Redox-responsive molecular helices with highly condensed \p-clouds.
;
_journal_issue 1
_journal_name_full 'Nature chemistry'
_journal_page_first 68
_journal_page_last 73
_journal_paper_doi 10.1038/nchem.900
_journal_volume 3
_journal_year 2011
_chemical_formula_moiety 'C64 H64 Br2 O16'
_chemical_formula_sum 'C64 H64 Br2 O16'
_chemical_formula_weight 1248.97
_chemical_name_common OP8Br
_chemical_name_systematic
; 
 ? 
;
_space_group_IT_number 14
_symmetry_cell_setting monoclinic
_symmetry_space_group_name_Hall '-P 2yn'
_symmetry_space_group_name_H-M 'P 1 21/n 1'
_atom_sites_solution_hydrogens geom
_atom_sites_solution_primary direct
_atom_sites_solution_secondary difmap
_audit_creation_method SHELXL-97
_cell_angle_alpha 90
_cell_angle_beta 90.557(4)
_cell_angle_gamma 90
_cell_formula_units_Z 4
_cell_length_a 14.6299(7)
_cell_length_b 22.0132(9)
_cell_length_c 17.1801(12)
_cell_measurement_reflns_used 18319
_cell_measurement_temperature 93
_cell_measurement_theta_max 27.4719
_cell_measurement_theta_min 3.0081
_cell_volume 5532.6(5)
_computing_cell_refinement 'CrystalClear (Rigaku/MSC Inc., 2006)'
_computing_data_collection 'CrystalClear (Rigaku/MSC Inc., 2006)'
_computing_data_reduction 'CrystalClear (Rigaku/MSC Inc., 2006)'
_computing_molecular_graphics 'ORTEP-3 for Windows'
_computing_publication_material 'SHELXL-97 (Sheldrick, 2008)'
_computing_structure_refinement 'SHELXL-97 (Sheldrick, 2008)'
_computing_structure_solution SIR2004
_diffrn_ambient_temperature 93
_diffrn_detector_area_resol_mean 14.7059
_diffrn_measured_fraction_theta_full 0.991
_diffrn_measured_fraction_theta_max 0.991
_diffrn_measurement_device_type 'Mercury CCD'
_diffrn_measurement_method \w-scan
_diffrn_radiation_monochromator graphite
_diffrn_radiation_source 'fine-focus rotating anode'
_diffrn_radiation_type MoK\a
_diffrn_radiation_wavelength 0.71073
_diffrn_reflns_av_R_equivalents 0.0244
_diffrn_reflns_av_sigmaI/netI 0.0315
_diffrn_reflns_limit_h_max 18
_diffrn_reflns_limit_h_min -18
_diffrn_reflns_limit_k_max 26
_diffrn_reflns_limit_k_min -28
_diffrn_reflns_limit_l_max 16
_diffrn_reflns_limit_l_min -22
_diffrn_reflns_number 43418
_diffrn_reflns_theta_full 27.50
_diffrn_reflns_theta_max 27.50
_diffrn_reflns_theta_min 3.01
_diffrn_standards_number 0
_exptl_absorpt_coefficient_mu 1.540
_exptl_absorpt_correction_T_max 1.0000
_exptl_absorpt_correction_T_min 0.7563
_exptl_absorpt_correction_type multi-scan
_exptl_absorpt_process_details ABSCORR
_exptl_crystal_colour colorless
_exptl_crystal_density_diffrn 1.499
_exptl_crystal_density_method 'not measured'
_exptl_crystal_description prism
_exptl_crystal_F_000 2584
_exptl_crystal_size_max 0.60
_exptl_crystal_size_mid 0.50
_exptl_crystal_size_min 0.30
_refine_diff_density_max 1.145
_refine_diff_density_min -0.778
_refine_diff_density_rms 0.088
_refine_ls_extinction_method none
_refine_ls_goodness_of_fit_ref 1.060
_refine_ls_hydrogen_treatment constr
_refine_ls_matrix_type full
_refine_ls_number_parameters 771
_refine_ls_number_reflns 12586
_refine_ls_number_restraints 6
_refine_ls_restrained_S_all 1.063
_refine_ls_R_factor_all 0.0483
_refine_ls_R_factor_gt 0.0427
_refine_ls_shift/su_max 0.000
_refine_ls_shift/su_mean 0.000
_refine_ls_structure_factor_coef Fsqd
_refine_ls_weighting_details 'calc w=1/[\s^2^(Fo^2^)+(0.0723P)^2^+3.8300P] where P=(Fo^2^+2Fc^2^)/3'
_refine_ls_weighting_scheme calc
_refine_ls_wR_factor_gt 0.1167
_refine_ls_wR_factor_ref 0.1226
_reflns_number_gt 11080
_reflns_number_total 12586
_reflns_threshold_expression I>2\s(I)
_cod_data_source_file nchem.900-s2.cif
_cod_data_source_block op8br
_cod_original_sg_symbol_H-M 'P 21/n'
_cod_database_code 1508145

loop_
_symmetry_equiv_pos_as_xyz
'x, y, z'
'-x+1/2, y+1/2, -z+1/2'
'-x, -y, -z'
'x-1/2, -y-1/2, z-1/2'

loop_
_atom_site_label
_atom_site_type_symbol
_atom_site_fract_x
_atom_site_fract_y
_atom_site_fract_z
_atom_site_U_iso_or_equiv
_atom_site_adp_type
_atom_site_occupancy
_atom_site_symmetry_multiplicity
_atom_site_calc_flag
_atom_site_refinement_flags
Br1 Br 0.145875(15) 0.146662(10) 0.013593(14) 0.02218(8) Uani 1 1 d .
Br2 Br 0.466882(15) 0.215981(10) 0.206717(14) 0.02194(8) Uani 1 1 d .
O1 O -0.18640(12) 0.10471(8) 0.11215(11) 0.0271(4) Uani 1 1 d .
O2 O -0.23673(11) 0.21829(8) 0.10735(10) 0.0233(4) Uani 1 1 d .
O3 O 0.21783(11) 0.32717(7) -0.14722(9) 0.0212(3) Uani 1 1 d .
O4 O 0.24004(11) 0.42238(7) -0.06270(9) 0.0207(3) Uani 1 1 d .
O5 O -0.13186(12) 0.48063(8) 0.17994(11) 0.0269(4) Uani 1 1 d .
O6 O -0.14039(12) 0.41570(8) 0.31778(10) 0.0244(4) Uani 1 1 d .
O7 O -0.00847(11) 0.10493(7) 0.27820(10) 0.0205(3) Uani 1 1 d .
O8 O 0.16203(11) 0.08283(7) 0.24888(10) 0.0218(3) Uani 1 1 d .
O9 O 0.39880(11) 0.31816(8) 0.02596(10) 0.0222(3) Uani 1 1 d .
O10 O 0.42185(11) 0.41888(7) 0.10354(10) 0.0220(3) Uani 1 1 d .
O11 O 0.08218(13) 0.49501(8) 0.37999(11) 0.0302(4) Uani 1 1 d .
O12 O 0.08344(13) 0.42104(8) 0.51014(11) 0.0304(4) Uani 1 1 d .
O13 O 0.17504(11) 0.11009(7) 0.45178(10) 0.0214(3) Uani 1 1 d .
O14 O 0.34517(11) 0.08648(7) 0.42164(10) 0.0231(4) Uani 1 1 d .
O15 O 0.47648(14) 0.44765(9) 0.39579(13) 0.0388(5) Uani 1 1 d .
O16 O 0.59239(12) 0.43189(8) 0.27876(11) 0.0270(4) Uani 1 1 d .
C1 C 0.02679(14) 0.17496(10) 0.04236(13) 0.0172(4) Uani 1 1 d .
C2 C -0.03389(15) 0.12994(11) 0.06621(14) 0.0201(4) Uani 1 1 d .
H2 H -0.0148 0.0887 0.0677 0.024 Uiso 1 1 calc R
C3 C -0.12179(16) 0.14514(10) 0.08766(13) 0.0192(4) Uani 1 1 d .
C4 C -0.14901(15) 0.20638(11) 0.08446(13) 0.0179(4) Uani 1 1 d .
C5 C -0.08817(14) 0.25020(10) 0.05986(12) 0.0167(4) Uani 1 1 d .
H5 H -0.1080 0.2912 0.0566 0.020 Uiso 1 1 calc R
C6 C 0.00260(15) 0.23599(10) 0.03933(13) 0.0169(4) Uani 1 1 d .
C7 C 0.06469(15) 0.28658(9) 0.01650(13) 0.0160(4) Uani 1 1 d .
C8 C 0.11132(15) 0.28230(10) -0.05466(13) 0.0164(4) Uani 1 1 d .
H8 H 0.1029 0.2473 -0.0862 0.020 Uiso 1 1 calc R
C9 C 0.16912(14) 0.32792(10) -0.07972(12) 0.0161(4) Uani 1 1 d .
C10 C 0.18100(14) 0.38058(10) -0.03367(13) 0.0167(4) Uani 1 1 d .
C11 C 0.13365(14) 0.38564(10) 0.03519(13) 0.0168(4) Uani 1 1 d .
H11 H 0.1406 0.4215 0.0655 0.020 Uiso 1 1 calc R
C12 C 0.07502(14) 0.33902(10) 0.06210(12) 0.0147(4) Uani 1 1 d .
C13 C 0.02247(14) 0.35362(9) 0.13408(13) 0.0158(4) Uani 1 1 d .
C14 C -0.02850(15) 0.40785(10) 0.13091(13) 0.0185(4) Uani 1 1 d .
H14 H -0.0267 0.4313 0.0845 0.022 Uiso 1 1 calc R
C15 C -0.08105(15) 0.42869(10) 0.19181(14) 0.0193(4) Uani 1 1 d .
C16 C -0.08488(15) 0.39414(10) 0.26012(13) 0.0189(4) Uani 1 1 d .
C17 C -0.03435(15) 0.34071(10) 0.26481(13) 0.0170(4) Uani 1 1 d .
H17 H -0.0365 0.3176 0.3115 0.020 Uiso 1 1 calc R
C18 C 0.01980(14) 0.31936(10) 0.20321(13) 0.0152(4) Uani 1 1 d .
C19 C 0.06482(14) 0.25935(9) 0.21520(12) 0.0145(4) Uani 1 1 d .
C20 C 0.00861(14) 0.21165(10) 0.24184(12) 0.0153(4) Uani 1 1 d .
H20 H -0.0538 0.2198 0.2525 0.018 Uiso 1 1 calc R
C21 C 0.04179(15) 0.15359(10) 0.25287(13) 0.0156(4) Uani 1 1 d .
C22 C 0.13418(15) 0.14154(9) 0.23681(13) 0.0154(4) Uani 1 1 d .
C23 C 0.19028(14) 0.18809(9) 0.21225(12) 0.0147(4) Uani 1 1 d .
H23 H 0.2526 0.1796 0.2017 0.018 Uiso 1 1 calc R
C24 C 0.15768(14) 0.24760(9) 0.20252(12) 0.0139(4) Uani 1 1 d .
C25 C 0.22594(14) 0.29465(9) 0.18048(12) 0.0135(4) Uani 1 1 d .
C26 C 0.27801(14) 0.28481(9) 0.11344(13) 0.0148(4) Uani 1 1 d .
H26 H 0.2681 0.2490 0.0837 0.018 Uiso 1 1 calc R
C27 C 0.34352(14) 0.32615(10) 0.08954(13) 0.0161(4) Uani 1 1 d .
C28 C 0.35678(14) 0.37996(10) 0.13162(13) 0.0172(4) Uani 1 1 d .
C29 C 0.30609(14) 0.38984(9) 0.19803(13) 0.0162(4) Uani 1 1 d .
H29 H 0.3143 0.4266 0.2261 0.019 Uiso 1 1 calc R
C30 C 0.24222(14) 0.34656(9) 0.22522(12) 0.0140(4) Uani 1 1 d .
C31 C 0.19813(14) 0.36015(10) 0.30112(13) 0.0157(4) Uani 1 1 d .
C32 C 0.15647(15) 0.41705(10) 0.30908(14) 0.0188(4) Uani 1 1 d .
H32 H 0.1524 0.4427 0.2647 0.023 Uiso 1 1 calc R
C33 C 0.12100(16) 0.43765(10) 0.37857(15) 0.0230(5) Uani 1 1 d .
C34 C 0.12309(16) 0.39952(11) 0.44357(14) 0.0229(5) Uani 1 1 d .
C35 C 0.16380(16) 0.34271(11) 0.43714(14) 0.0198(4) Uani 1 1 d .
H35 H 0.1657 0.3169 0.4814 0.024 Uiso 1 1 calc R
C36 C 0.20234(14) 0.32226(10) 0.36708(13) 0.0157(4) Uani 1 1 d .
C37 C 0.24550(15) 0.26060(10) 0.37265(12) 0.0152(4) Uani 1 1 d .
C38 C 0.18989(15) 0.21411(10) 0.40344(13) 0.0161(4) Uani 1 1 d .
H38 H 0.1274 0.2225 0.4136 0.019 Uiso 1 1 calc R
C39 C 0.22398(15) 0.15672(10) 0.41925(13) 0.0167(4) Uani 1 1 d .
C40 C 0.31613(15) 0.14407(10) 0.40405(13) 0.0178(4) Uani 1 1 d .
C41 C 0.37077(14) 0.18912(10) 0.37333(13) 0.0165(4) Uani 1 1 d .
H41 H 0.4330 0.1802 0.3629 0.020 Uiso 1 1 calc R
C42 C 0.33725(14) 0.24774(10) 0.35693(12) 0.0155(4) Uani 1 1 d .
C43 C 0.40370(14) 0.29426(10) 0.33152(13) 0.0152(4) Uani 1 1 d .
C44 C 0.40931(15) 0.34917(10) 0.37261(14) 0.0189(4) Uani 1 1 d .
H44 H 0.3689 0.3556 0.4148 0.023 Uiso 1 1 calc R
C45 C 0.47110(16) 0.39443(10) 0.35450(15) 0.0220(5) Uani 1 1 d .
C46 C 0.53270(15) 0.38553(11) 0.29326(14) 0.0215(5) Uani 1 1 d .
C47 C 0.52897(15) 0.33195(10) 0.25122(14) 0.0199(4) Uani 1 1 d .
H47 H 0.5697 0.3255 0.2093 0.024 Uiso 1 1 calc R
C48 C 0.46497(15) 0.28727(9) 0.27059(13) 0.0167(4) Uani 1 1 d .
C49 C -0.1563(2) 0.04350(12) 0.1247(2) 0.0395(7) Uani 1 1 d .
H49A H -0.1386 0.0255 0.0749 0.059 Uiso 1 1 calc R
H49B H -0.2060 0.0197 0.1473 0.059 Uiso 1 1 calc R
H49C H -0.1037 0.0435 0.1604 0.059 Uiso 1 1 calc R
C50 C -0.26090(18) 0.28065(12) 0.11512(16) 0.0278(5) Uani 1 1 d .
H50A H -0.2190 0.3004 0.1521 0.042 Uiso 1 1 calc R
H50B H -0.3236 0.2838 0.1343 0.042 Uiso 1 1 calc R
H50C H -0.2568 0.3007 0.0644 0.042 Uiso 1 1 calc R
C51 C 0.20798(17) 0.27559(12) -0.19582(15) 0.0254(5) Uani 1 1 d .
H51A H 0.2243 0.2389 -0.1664 0.038 Uiso 1 1 calc R
H51B H 0.2484 0.2796 -0.2407 0.038 Uiso 1 1 calc R
H51C H 0.1444 0.2725 -0.2139 0.038 Uiso 1 1 calc R
C52 C 0.24826(18) 0.47854(11) -0.02164(15) 0.0249(5) Uani 1 1 d .
H52A H 0.1887 0.4989 -0.0206 0.037 Uiso 1 1 calc R
H52B H 0.2926 0.5046 -0.0479 0.037 Uiso 1 1 calc R
H52C H 0.2691 0.4707 0.0318 0.037 Uiso 1 1 calc R
C53 C -0.1172(2) 0.52881(12) 0.23532(17) 0.0329(6) Uani 1 1 d .
H53A H -0.1533 0.5210 0.2820 0.049 Uiso 1 1 calc R
H53B H -0.1361 0.5676 0.2122 0.049 Uiso 1 1 calc R
H53C H -0.0522 0.5307 0.2495 0.049 Uiso 1 1 calc R
C54 C -0.14346(19) 0.38180(12) 0.38831(15) 0.0288(5) Uani 1 1 d .
H54A H -0.1660 0.3407 0.3773 0.043 Uiso 1 1 calc R
H54B H -0.1846 0.4019 0.4249 0.043 Uiso 1 1 calc R
H54C H -0.0820 0.3794 0.4112 0.043 Uiso 1 1 calc R
C55 C -0.09965(15) 0.11701(11) 0.30289(15) 0.0234(5) Uani 1 1 d .
H55A H -0.0985 0.1479 0.3439 0.035 Uiso 1 1 calc R
H55B H -0.1269 0.0796 0.3231 0.035 Uiso 1 1 calc R
H55C H -0.1361 0.1318 0.2586 0.035 Uiso 1 1 calc R
C56 C 0.25345(18) 0.06925(11) 0.22971(17) 0.0295(6) Uani 1 1 d .
H56A H 0.2634 0.0782 0.1746 0.044 Uiso 1 1 calc R
H56B H 0.2655 0.0261 0.2396 0.044 Uiso 1 1 calc R
H56C H 0.2949 0.0940 0.2617 0.044 Uiso 1 1 calc R
C57 C 0.38921(17) 0.26281(11) -0.01509(14) 0.0232(5) Uani 1 1 d .
H57A H 0.4025 0.2288 0.0200 0.035 Uiso 1 1 calc R
H57B H 0.4320 0.2621 -0.0586 0.035 Uiso 1 1 calc R
H57C H 0.3265 0.2592 -0.0351 0.035 Uiso 1 1 calc R
C58 C 0.43003(17) 0.47691(10) 0.14128(15) 0.0232(5) Uani 1 1 d .
H58A H 0.3708 0.4977 0.1397 0.035 Uiso 1 1 calc R
H58B H 0.4756 0.5016 0.1143 0.035 Uiso 1 1 calc R
H58C H 0.4492 0.4710 0.1956 0.035 Uiso 1 1 calc R
C59 C 0.1170(2) 0.53360(12) 0.44096(18) 0.0355(6) Uani 1 1 d .
H59A H 0.0832 0.5259 0.4890 0.053 Uiso 1 1 calc R
H59B H 0.1094 0.5762 0.4257 0.053 Uiso 1 1 calc R
H59C H 0.1820 0.5250 0.4497 0.053 Uiso 1 1 calc R
C60 C 0.08410(19) 0.38161(13) 0.57681(15) 0.0306(6) Uani 1 1 d .
H60A H 0.0525 0.3436 0.5638 0.046 Uiso 1 1 calc R
H60B H 0.0528 0.4016 0.6200 0.046 Uiso 1 1 calc R
H60C H 0.1474 0.3727 0.5921 0.046 Uiso 1 1 calc R
C61 C 0.08209(16) 0.12252(11) 0.47187(14) 0.0231(5) Uani 1 1 d .
H61A H 0.0801 0.1572 0.5076 0.035 Uiso 1 1 calc R
H61B H 0.0557 0.0868 0.4972 0.035 Uiso 1 1 calc R
H61C H 0.0469 0.1321 0.4246 0.035 Uiso 1 1 calc R
C62 C 0.43677(17) 0.07199(11) 0.40197(17) 0.0284(5) Uani 1 1 d .
H62A H 0.4454 0.0780 0.3460 0.043 Uiso 1 1 calc R
H62B H 0.4493 0.0295 0.4153 0.043 Uiso 1 1 calc R
H62C H 0.4788 0.0985 0.4310 0.043 Uiso 1 1 calc R
C63 C 0.3942(3) 0.47885(16) 0.4037(2) 0.0533(9) Uani 1 1 d U
H63A H 0.3794 0.4999 0.3550 0.080 Uiso 1 1 calc R
H63B H 0.3999 0.5086 0.4459 0.080 Uiso 1 1 calc R
H63C H 0.3453 0.4500 0.4158 0.080 Uiso 1 1 calc R
C64 C 0.65377(18) 0.42409(12) 0.21530(17) 0.0316(6) Uani 1 1 d .
H64A H 0.6948 0.3899 0.2263 0.047 Uiso 1 1 calc R
H64B H 0.6898 0.4612 0.2085 0.047 Uiso 1 1 calc R
H64C H 0.6187 0.4158 0.1676 0.047 Uiso 1 1 calc R

loop_
_atom_site_aniso_label
_atom_site_aniso_U_11
_atom_site_aniso_U_22
_atom_site_aniso_U_33
_atom_site_aniso_U_23
_atom_site_aniso_U_13
_atom_site_aniso_U_12
Br1 0.01814(12) 0.02057(12) 0.02789(15) -0.00090(9) 0.00391(9) 0.00076(8)
Br2 0.02025(12) 0.02290(13) 0.02275(14) -0.00445(8) 0.00443(9) 0.00251(8)
O1 0.0212(8) 0.0254(9) 0.0346(10) 0.0041(7) 0.0054(7) -0.0061(7)
O2 0.0171(8) 0.0296(9) 0.0233(9) -0.0003(7) 0.0069(6) 0.0000(6)
O3 0.0243(8) 0.0231(8) 0.0163(8) -0.0046(6) 0.0086(6) -0.0045(6)
O4 0.0233(8) 0.0175(8) 0.0213(8) -0.0024(6) 0.0077(6) -0.0054(6)
O5 0.0288(9) 0.0205(8) 0.0314(10) 0.0013(7) 0.0058(7) 0.0111(7)
O6 0.0249(8) 0.0261(9) 0.0226(9) -0.0006(7) 0.0119(7) 0.0078(7)
O7 0.0178(8) 0.0166(7) 0.0271(9) 0.0046(6) 0.0058(6) -0.0026(6)
O8 0.0226(8) 0.0128(7) 0.0303(9) 0.0020(6) 0.0059(7) 0.0020(6)
O9 0.0218(8) 0.0230(8) 0.0220(9) -0.0030(7) 0.0125(6) -0.0028(6)
O10 0.0209(8) 0.0176(8) 0.0276(9) 0.0016(6) 0.0094(7) -0.0052(6)
O11 0.0319(10) 0.0188(8) 0.0402(11) -0.0045(7) 0.0079(8) 0.0105(7)
O12 0.0376(10) 0.0279(9) 0.0261(10) -0.0048(7) 0.0166(8) 0.0081(8)
O13 0.0181(8) 0.0189(8) 0.0273(9) 0.0040(7) 0.0082(6) -0.0013(6)
O14 0.0214(8) 0.0160(8) 0.0319(10) 0.0051(7) 0.0064(7) 0.0023(6)
O15 0.0327(10) 0.0241(9) 0.0598(14) -0.0180(9) 0.0184(9) -0.0092(8)
O16 0.0242(9) 0.0211(8) 0.0359(10) -0.0006(7) 0.0097(7) -0.0075(7)
C1 0.0136(9) 0.0209(11) 0.0171(11) -0.0009(8) 0.0009(8) 0.0005(8)
C2 0.0197(11) 0.0187(10) 0.0219(12) 0.0012(9) 0.0001(9) -0.0004(8)
C3 0.0190(11) 0.0225(11) 0.0162(11) 0.0020(8) 0.0012(8) -0.0052(8)
C4 0.0148(10) 0.0273(11) 0.0115(10) 0.0005(8) 0.0014(8) 0.0003(8)
C5 0.0163(10) 0.0197(10) 0.0141(10) 0.0012(8) 0.0009(8) 0.0006(8)
C6 0.0170(10) 0.0194(10) 0.0145(10) 0.0006(8) 0.0013(8) -0.0014(8)
C7 0.0137(9) 0.0172(10) 0.0170(11) 0.0017(8) 0.0012(8) 0.0011(7)
C8 0.0157(10) 0.0179(10) 0.0156(11) -0.0008(8) 0.0006(8) 0.0005(8)
C9 0.0151(9) 0.0217(10) 0.0115(10) 0.0000(8) 0.0027(7) 0.0008(8)
C10 0.0142(9) 0.0174(10) 0.0186(11) 0.0027(8) 0.0020(8) -0.0007(8)
C11 0.0163(10) 0.0156(10) 0.0186(11) 0.0004(8) 0.0008(8) 0.0025(8)
C12 0.0136(9) 0.0169(10) 0.0136(10) 0.0015(8) 0.0021(7) 0.0025(7)
C13 0.0139(9) 0.0159(10) 0.0177(11) 0.0017(8) 0.0022(8) 0.0004(7)
C14 0.0192(10) 0.0160(10) 0.0205(11) 0.0038(8) 0.0050(8) 0.0014(8)
C15 0.0162(10) 0.0149(10) 0.0269(12) 0.0001(9) 0.0047(8) 0.0044(8)
C16 0.0149(10) 0.0209(11) 0.0210(11) -0.0018(9) 0.0073(8) 0.0026(8)
C17 0.0156(10) 0.0194(10) 0.0161(11) 0.0006(8) 0.0048(8) 0.0010(8)
C18 0.0118(9) 0.0170(10) 0.0167(10) 0.0003(8) 0.0030(7) -0.0001(7)
C19 0.0158(10) 0.0151(9) 0.0126(10) -0.0004(8) 0.0028(7) 0.0003(8)
C20 0.0131(9) 0.0190(10) 0.0138(10) 0.0018(8) 0.0032(8) 0.0009(7)
C21 0.0157(10) 0.0168(10) 0.0142(10) 0.0010(8) 0.0027(8) -0.0031(8)
C22 0.0167(10) 0.0149(10) 0.0146(10) -0.0001(8) 0.0019(8) 0.0020(7)
C23 0.0153(9) 0.0152(10) 0.0137(10) -0.0007(8) 0.0031(7) 0.0015(7)
C24 0.0149(9) 0.0143(9) 0.0125(10) -0.0009(7) 0.0029(7) -0.0009(7)
C25 0.0109(9) 0.0140(9) 0.0157(10) 0.0008(8) 0.0014(7) 0.0021(7)
C26 0.0137(9) 0.0152(10) 0.0154(10) -0.0001(8) 0.0016(8) 0.0009(7)
C27 0.0153(10) 0.0173(10) 0.0158(10) 0.0014(8) 0.0043(8) 0.0030(8)
C28 0.0143(9) 0.0153(10) 0.0220(11) 0.0043(8) 0.0030(8) -0.0010(7)
C29 0.0165(10) 0.0134(9) 0.0187(11) 0.0007(8) 0.0021(8) 0.0006(8)
C30 0.0134(9) 0.0135(9) 0.0150(10) 0.0012(8) 0.0017(8) 0.0027(7)
C31 0.0131(9) 0.0159(10) 0.0181(11) -0.0035(8) 0.0033(8) 0.0005(7)
C32 0.0179(10) 0.0167(10) 0.0220(12) -0.0008(8) 0.0044(8) 0.0010(8)
C33 0.0200(11) 0.0164(10) 0.0326(13) -0.0062(9) 0.0066(9) 0.0047(8)
C34 0.0210(11) 0.0238(11) 0.0241(12) -0.0057(9) 0.0095(9) 0.0024(9)
C35 0.0210(11) 0.0215(11) 0.0169(11) -0.0028(9) 0.0061(8) 0.0012(8)
C36 0.0141(9) 0.0155(10) 0.0174(11) -0.0025(8) 0.0041(8) 0.0003(7)
C37 0.0179(10) 0.0157(10) 0.0120(10) -0.0024(8) 0.0027(8) 0.0006(8)
C38 0.0145(10) 0.0190(10) 0.0149(11) -0.0005(8) 0.0041(8) -0.0001(8)
C39 0.0179(10) 0.0174(10) 0.0150(10) 0.0005(8) 0.0046(8) -0.0024(8)
C40 0.0181(10) 0.0170(10) 0.0182(11) 0.0009(8) 0.0014(8) 0.0027(8)
C41 0.0142(9) 0.0185(10) 0.0169(11) -0.0011(8) 0.0020(8) 0.0019(8)
C42 0.0159(10) 0.0163(10) 0.0144(10) -0.0022(8) 0.0023(8) -0.0012(8)
C43 0.0127(9) 0.0160(10) 0.0170(11) 0.0000(8) 0.0010(8) 0.0007(7)
C44 0.0171(10) 0.0185(10) 0.0211(12) -0.0021(8) 0.0053(8) -0.0008(8)
C45 0.0214(11) 0.0157(10) 0.0291(13) -0.0031(9) 0.0043(9) -0.0023(8)
C46 0.0170(10) 0.0186(11) 0.0290(13) 0.0043(9) 0.0027(9) -0.0025(8)
C47 0.0158(10) 0.0219(11) 0.0221(12) 0.0028(9) 0.0056(8) 0.0017(8)
C48 0.0159(10) 0.0150(10) 0.0193(11) -0.0005(8) 0.0008(8) 0.0029(7)
C49 0.0385(15) 0.0200(12) 0.060(2) 0.0013(12) 0.0211(14) -0.0074(11)
C50 0.0241(12) 0.0343(14) 0.0251(13) 0.0062(10) 0.0080(10) 0.0102(10)
C51 0.0248(12) 0.0307(13) 0.0208(12) -0.0083(10) 0.0051(9) -0.0079(10)
C52 0.0340(13) 0.0184(11) 0.0225(12) -0.0013(9) 0.0064(10) -0.0071(9)
C53 0.0357(14) 0.0224(12) 0.0410(16) -0.0035(11) 0.0154(12) 0.0033(10)
C54 0.0320(13) 0.0332(13) 0.0213(12) -0.0005(10) 0.0112(10) 0.0032(10)
C55 0.0171(11) 0.0251(12) 0.0283(13) 0.0035(10) 0.0085(9) -0.0040(9)
C56 0.0246(12) 0.0199(11) 0.0442(16) -0.0031(11) 0.0043(11) 0.0040(9)
C57 0.0257(12) 0.0239(11) 0.0202(12) -0.0020(9) 0.0102(9) 0.0017(9)
C58 0.0255(12) 0.0147(10) 0.0296(13) 0.0002(9) 0.0041(9) -0.0063(9)
C59 0.0407(15) 0.0228(12) 0.0432(17) -0.0082(11) 0.0126(12) 0.0035(11)
C60 0.0319(13) 0.0384(15) 0.0217(13) -0.0034(11) 0.0096(10) 0.0062(11)
C61 0.0185(11) 0.0271(12) 0.0238(12) 0.0031(9) 0.0080(9) -0.0044(9)
C62 0.0225(12) 0.0194(11) 0.0435(16) 0.0055(10) 0.0059(10) 0.0052(9)
C63 0.0540(18) 0.0400(16) 0.066(2) -0.0223(15) -0.0159(16) 0.0205(14)
C64 0.0260(13) 0.0282(13) 0.0410(16) 0.0023(11) 0.0152(11) -0.0064(10)

loop_
_atom_type_symbol
_atom_type_description
_atom_type_scat_dispersion_real
_atom_type_scat_dispersion_imag
_atom_type_scat_source
C C 0.0033 0.0016 'International Tables Vol C Tables 4.2.6.8 and 6.1.1.4'
H H 0.0000 0.0000 'International Tables Vol C Tables 4.2.6.8 and 6.1.1.4'
Br Br -0.2901 2.4595 'International Tables Vol C Tables 4.2.6.8 and 6.1.1.4'
O O 0.0106 0.0060 'International Tables Vol C Tables 4.2.6.8 and 6.1.1.4'

loop_
_geom_angle_atom_site_label_1
_geom_angle_atom_site_label_2
_geom_angle_atom_site_label_3
_geom_angle
C3 O1 C49 116.46(19)
C4 O2 C50 116.43(19)
C9 O3 C51 117.32(18)
C10 O4 C52 117.09(18)
C15 O5 C53 115.9(2)
C16 O6 C54 117.19(18)
C21 O7 C55 116.97(17)
C22 O8 C56 116.43(18)
C27 O9 C57 116.72(17)
C28 O10 C58 116.84(18)
C33 O11 C59 114.2(2)
C34 O12 C60 117.16(19)
C39 O13 C61 117.07(18)
C40 O14 C62 116.51(18)
C45 O15 C63 115.2(2)
C46 O16 C64 117.14(19)
C6 C1 C2 122.4(2)
C6 C1 Br1 122.36(16)
C2 C1 Br1 115.28(16)
C3 C2 C1 120.2(2)
C3 C2 H2 119.9
C1 C2 H2 119.9
O1 C3 C2 124.9(2)
O1 C3 C4 116.1(2)
C2 C3 C4 119.0(2)
O2 C4 C5 124.2(2)
O2 C4 C3 115.9(2)
C5 C4 C3 119.9(2)
C4 C5 C6 122.1(2)
C4 C5 H5 118.9
C6 C5 H5 118.9
C1 C6 C5 116.4(2)
C1 C6 C7 125.2(2)
C5 C6 C7 118.5(2)
C12 C7 C8 119.29(19)
C12 C7 C6 122.0(2)
C8 C7 C6 118.64(19)
C9 C8 C7 121.6(2)
C9 C8 H8 119.2
C7 C8 H8 119.2
O3 C9 C8 125.5(2)
O3 C9 C10 114.99(19)
C8 C9 C10 119.5(2)
O4 C10 C11 125.8(2)
O4 C10 C9 115.13(19)
C11 C10 C9 119.1(2)
C10 C11 C12 122.1(2)
C10 C11 H11 119.0
C12 C11 H11 119.0
C7 C12 C11 118.42(19)
C7 C12 C13 125.77(19)
C11 C12 C13 115.53(19)
C18 C13 C14 117.9(2)
C18 C13 C12 126.90(19)
C14 C13 C12 115.21(19)
C15 C14 C13 123.4(2)
C15 C14 H14 118.3
C13 C14 H14 118.3
O5 C15 C14 117.8(2)
O5 C15 C16 123.3(2)
C14 C15 C16 118.8(2)
O6 C16 C17 124.7(2)
O6 C16 C15 116.5(2)
C17 C16 C15 118.8(2)
C16 C17 C18 122.8(2)
C16 C17 H17 118.6
C18 C17 H17 118.6
C13 C18 C17 118.4(2)
C13 C18 C19 125.17(19)
C17 C18 C19 116.30(19)
C24 C19 C20 118.76(19)
C24 C19 C18 124.75(19)
C20 C19 C18 116.48(18)
C21 C20 C19 121.86(19)
C21 C20 H20 119.1
C19 C20 H20 119.1
O7 C21 C20 125.29(19)
O7 C21 C22 115.70(19)
C20 C21 C22 119.01(19)
O8 C22 C23 124.70(19)
O8 C22 C21 115.64(19)
C23 C22 C21 119.65(19)
C22 C23 C24 121.77(19)
C22 C23 H23 119.1
C24 C23 H23 119.1
C19 C24 C23 118.84(19)
C19 C24 C25 124.33(19)
C23 C24 C25 116.83(18)
C30 C25 C26 119.14(19)
C30 C25 C24 122.69(19)
C26 C25 C24 118.13(18)
C27 C26 C25 121.6(2)
C27 C26 H26 119.2
C25 C26 H26 119.2
O9 C27 C26 124.34(19)
O9 C27 C28 115.99(19)
C26 C27 C28 119.7(2)
O10 C28 C29 124.8(2)
O10 C28 C27 116.10(19)
C29 C28 C27 119.1(2)
C28 C29 C30 121.8(2)
C28 C29 H29 119.1
C30 C29 H29 119.1
C25 C30 C29 118.58(19)
C25 C30 C31 124.95(19)
C29 C30 C31 116.47(19)
C32 C31 C36 117.8(2)
C32 C31 C30 117.2(2)
C36 C31 C30 124.70(19)
C33 C32 C31 123.0(2)
C33 C32 H32 118.5
C31 C32 H32 118.5
C32 C33 O11 118.1(2)
C32 C33 C34 119.2(2)
O11 C33 C34 122.7(2)
O12 C34 C35 124.2(2)
O12 C34 C33 116.9(2)
C35 C34 C33 118.9(2)
C34 C35 C36 122.1(2)
C34 C35 H35 119.0
C36 C35 H35 119.0
C31 C36 C35 118.9(2)
C31 C36 C37 127.05(19)
C35 C36 C37 114.00(19)
C42 C37 C38 118.81(19)
C42 C37 C36 125.06(19)
C38 C37 C36 115.83(19)
C39 C38 C37 121.8(2)
C39 C38 H38 119.1
C37 C38 H38 119.1
O13 C39 C38 125.0(2)
O13 C39 C40 115.65(19)
C38 C39 C40 119.3(2)
O14 C40 C41 124.7(2)
O14 C40 C39 116.04(19)
C41 C40 C39 119.3(2)
C40 C41 C42 122.2(2)
C40 C41 H41 118.9
C42 C41 H41 118.9
C37 C42 C41 118.64(19)
C37 C42 C43 123.38(19)
C41 C42 C43 117.67(19)
C48 C43 C44 116.0(2)
C48 C43 C42 125.04(19)
C44 C43 C42 118.90(19)
C45 C44 C43 122.9(2)
C45 C44 H44 118.5
C43 C44 H44 118.5
O15 C45 C44 122.2(2)
O15 C45 C46 118.2(2)
C44 C45 C46 119.6(2)
O16 C46 C47 124.3(2)
O16 C46 C45 116.6(2)
C47 C46 C45 119.2(2)
C46 C47 C48 119.8(2)
C46 C47 H47 120.1
C48 C47 H47 120.1
C43 C48 C47 122.5(2)
C43 C48 Br2 122.29(16)
C47 C48 Br2 115.20(17)
O1 C49 H49A 109.5
O1 C49 H49B 109.5
H49A C49 H49B 109.5
O1 C49 H49C 109.5
H49A C49 H49C 109.5
H49B C49 H49C 109.5
O2 C50 H50A 109.5
O2 C50 H50B 109.5
H50A C50 H50B 109.5
O2 C50 H50C 109.5
H50A C50 H50C 109.5
H50B C50 H50C 109.5
O3 C51 H51A 109.5
O3 C51 H51B 109.5
H51A C51 H51B 109.5
O3 C51 H51C 109.5
H51A C51 H51C 109.5
H51B C51 H51C 109.5
O4 C52 H52A 109.5
O4 C52 H52B 109.5
H52A C52 H52B 109.5
O4 C52 H52C 109.5
H52A C52 H52C 109.5
H52B C52 H52C 109.5
O5 C53 H53A 109.5
O5 C53 H53B 109.5
H53A C53 H53B 109.5
O5 C53 H53C 109.5
H53A C53 H53C 109.5
H53B C53 H53C 109.5
O6 C54 H54A 109.5
O6 C54 H54B 109.5
H54A C54 H54B 109.5
O6 C54 H54C 109.5
H54A C54 H54C 109.5
H54B C54 H54C 109.5
O7 C55 H55A 109.5
O7 C55 H55B 109.5
H55A C55 H55B 109.5
O7 C55 H55C 109.5
H55A C55 H55C 109.5
H55B C55 H55C 109.5
O8 C56 H56A 109.5
O8 C56 H56B 109.5
H56A C56 H56B 109.5
O8 C56 H56C 109.5
H56A C56 H56C 109.5
H56B C56 H56C 109.5
O9 C57 H57A 109.5
O9 C57 H57B 109.5
H57A C57 H57B 109.5
O9 C57 H57C 109.5
H57A C57 H57C 109.5
H57B C57 H57C 109.5
O10 C58 H58A 109.5
O10 C58 H58B 109.5
H58A C58 H58B 109.5
O10 C58 H58C 109.5
H58A C58 H58C 109.5
H58B C58 H58C 109.5
O11 C59 H59A 109.5
O11 C59 H59B 109.5
H59A C59 H59B 109.5
O11 C59 H59C 109.5
H59A C59 H59C 109.5
H59B C59 H59C 109.5
O12 C60 H60A 109.5
O12 C60 H60B 109.5
H60A C60 H60B 109.5
O12 C60 H60C 109.5
H60A C60 H60C 109.5
H60B C60 H60C 109.5
O13 C61 H61A 109.5
O13 C61 H61B 109.5
H61A C61 H61B 109.5
O13 C61 H61C 109.5
H61A C61 H61C 109.5
H61B C61 H61C 109.5
O14 C62 H62A 109.5
O14 C62 H62B 109.5
H62A C62 H62B 109.5
O14 C62 H62C 109.5
H62A C62 H62C 109.5
H62B C62 H62C 109.5
O15 C63 H63A 109.5
O15 C63 H63B 109.5
H63A C63 H63B 109.5
O15 C63 H63C 109.5
H63A C63 H63C 109.5
H63B C63 H63C 109.5
O16 C64 H64A 109.5
O16 C64 H64B 109.5
H64A C64 H64B 109.5
O16 C64 H64C 109.5
H64A C64 H64C 109.5
H64B C64 H64C 109.5

loop_
_geom_bond_atom_site_label_1
_geom_bond_atom_site_label_2
_geom_bond_distance
Br1 C1 1.919(2)
Br2 C48 1.915(2)
O1 C3 1.368(3)
O1 C49 1.433(3)
O2 C4 1.371(3)
O2 C50 1.424(3)
O3 C9 1.367(3)
O3 C51 1.416(3)
O4 C10 1.360(3)
O4 C52 1.428(3)
O5 C15 1.378(3)
O5 C53 1.439(3)
O6 C16 1.372(3)
O6 C54 1.424(3)
O7 C21 1.372(3)
O7 C55 1.429(3)
O8 C22 1.370(3)
O8 C56 1.413(3)
O9 C27 1.377(3)
O9 C57 1.414(3)
O10 C28 1.372(3)
O10 C58 1.437(3)
O11 C33 1.385(3)
O11 C59 1.438(3)
O12 C34 1.372(3)
O12 C60 1.437(3)
O13 C39 1.374(3)
O13 C61 1.433(3)
O14 C40 1.370(3)
O14 C62 1.421(3)
O15 C45 1.372(3)
O15 C63 1.394(4)
O16 C46 1.368(3)
O16 C64 1.430(3)
C1 C6 1.390(3)
C1 C2 1.395(3)
C2 C3 1.382(3)
C2 H2 0.9500
C3 C4 1.407(3)
C4 C5 1.382(3)
C5 C6 1.412(3)
C5 H5 0.9500
C6 C7 1.492(3)
C7 C12 1.402(3)
C7 C8 1.409(3)
C8 C9 1.384(3)
C8 H8 0.9500
C9 C10 1.413(3)
C10 C11 1.381(3)
C11 C12 1.418(3)
C11 H11 0.9500
C12 C13 1.497(3)
C13 C18 1.408(3)
C13 C14 1.408(3)
C14 C15 1.383(3)
C14 H14 0.9500
C15 C16 1.400(3)
C16 C17 1.391(3)
C17 C18 1.409(3)
C17 H17 0.9500
C18 C19 1.490(3)
C19 C24 1.402(3)
C19 C20 1.413(3)
C20 C21 1.380(3)
C20 H20 0.9500
C21 C22 1.407(3)
C22 C23 1.381(3)
C23 C24 1.403(3)
C23 H23 0.9500
C24 C25 1.490(3)
C25 C30 1.396(3)
C25 C26 1.404(3)
C26 C27 1.387(3)
C26 H26 0.9500
C27 C28 1.400(3)
C28 C29 1.384(3)
C29 C30 1.417(3)
C29 H29 0.9500
C30 C31 1.491(3)
C31 C32 1.400(3)
C31 C36 1.408(3)
C32 C33 1.383(3)
C32 H32 0.9500
C33 C34 1.397(4)
C34 C35 1.390(3)
C35 C36 1.408(3)
C35 H35 0.9500
C36 C37 1.500(3)
C37 C42 1.401(3)
C37 C38 1.413(3)
C38 C39 1.384(3)
C38 H38 0.9500
C39 C40 1.404(3)
C40 C41 1.382(3)
C41 C42 1.408(3)
C41 H41 0.9500
C42 C43 1.481(3)
C43 C48 1.393(3)
C43 C44 1.402(3)
C44 C45 1.383(3)
C44 H44 0.9500
C45 C46 1.406(3)
C46 C47 1.384(3)
C47 C48 1.400(3)
C47 H47 0.9500
C49 H49A 0.9800
C49 H49B 0.9800
C49 H49C 0.9800
C50 H50A 0.9800
C50 H50B 0.9800
C50 H50C 0.9800
C51 H51A 0.9800
C51 H51B 0.9800
C51 H51C 0.9800
C52 H52A 0.9800
C52 H52B 0.9800
C52 H52C 0.9800
C53 H53A 0.9800
C53 H53B 0.9800
C53 H53C 0.9800
C54 H54A 0.9800
C54 H54B 0.9800
C54 H54C 0.9800
C55 H55A 0.9800
C55 H55B 0.9800
C55 H55C 0.9800
C56 H56A 0.9800
C56 H56B 0.9800
C56 H56C 0.9800
C57 H57A 0.9800
C57 H57B 0.9800
C57 H57C 0.9800
C58 H58A 0.9800
C58 H58B 0.9800
C58 H58C 0.9800
C59 H59A 0.9800
C59 H59B 0.9800
C59 H59C 0.9800
C60 H60A 0.9800
C60 H60B 0.9800
C60 H60C 0.9800
C61 H61A 0.9800
C61 H61B 0.9800
C61 H61C 0.9800
C62 H62A 0.9800
C62 H62B 0.9800
C62 H62C 0.9800
C63 H63A 0.9800
C63 H63B 0.9800
C63 H63C 0.9800
C64 H64A 0.9800
C64 H64B 0.9800
C64 H64C 0.9800

loop_
_geom_torsion_atom_site_label_1
_geom_torsion_atom_site_label_2
_geom_torsion_atom_site_label_3
_geom_torsion_atom_site_label_4
_geom_torsion
C6 C1 C2 C3 0.3(3)
Br1 C1 C2 C3 -179.49(18)
C49 O1 C3 C2 7.5(4)
C49 O1 C3 C4 -172.7(2)
C1 C2 C3 O1 -179.7(2)
C1 C2 C3 C4 0.5(3)
C50 O2 C4 C5 -8.3(3)
C50 O2 C4 C3 171.2(2)
O1 C3 C4 O2 0.9(3)
C2 C3 C4 O2 -179.3(2)
O1 C3 C4 C5 -179.6(2)
C2 C3 C4 C5 0.2(3)
O2 C4 C5 C6 177.8(2)
C3 C4 C5 C6 -1.7(3)
C2 C1 C6 C5 -1.6(3)
Br1 C1 C6 C5 178.11(16)
C2 C1 C6 C7 178.3(2)
Br1 C1 C6 C7 -2.0(3)
C4 C5 C6 C1 2.3(3)
C4 C5 C6 C7 -177.5(2)
C1 C6 C7 C12 -129.8(2)
C5 C6 C7 C12 50.1(3)
C1 C6 C7 C8 52.8(3)
C5 C6 C7 C8 -127.3(2)
C12 C7 C8 C9 1.8(3)
C6 C7 C8 C9 179.3(2)
C51 O3 C9 C8 0.4(3)
C51 O3 C9 C10 -179.6(2)
C7 C8 C9 O3 179.1(2)
C7 C8 C9 C10 -0.9(3)
C52 O4 C10 C11 -5.4(3)
C52 O4 C10 C9 174.8(2)
O3 C9 C10 O4 -0.9(3)
C8 C9 C10 O4 179.14(19)
O3 C9 C10 C11 179.27(19)
C8 C9 C10 C11 -0.7(3)
O4 C10 C11 C12 -178.4(2)
C9 C10 C11 C12 1.5(3)
C8 C7 C12 C11 -1.0(3)
C6 C7 C12 C11 -178.42(19)
C8 C7 C12 C13 172.7(2)
C6 C7 C12 C13 -4.7(3)
C10 C11 C12 C7 -0.6(3)
C10 C11 C12 C13 -174.9(2)
C7 C12 C13 C18 60.0(3)
C11 C12 C13 C18 -126.2(2)
C7 C12 C13 C14 -120.5(2)
C11 C12 C13 C14 53.3(3)
C18 C13 C14 C15 -0.4(3)
C12 C13 C14 C15 -179.9(2)
C53 O5 C15 C14 -125.4(2)
C53 O5 C15 C16 59.0(3)
C13 C14 C15 O5 -176.4(2)
C13 C14 C15 C16 -0.6(4)
C54 O6 C16 C17 2.4(3)
C54 O6 C16 C15 -178.6(2)
O5 C15 C16 O6 -2.3(3)
C14 C15 C16 O6 -177.9(2)
O5 C15 C16 C17 176.8(2)
C14 C15 C16 C17 1.2(3)
O6 C16 C17 C18 178.1(2)
C15 C16 C17 C18 -0.8(3)
C14 C13 C18 C17 0.8(3)
C12 C13 C18 C17 -179.8(2)
C14 C13 C18 C19 176.2(2)
C12 C13 C18 C19 -4.3(3)
C16 C17 C18 C13 -0.2(3)
C16 C17 C18 C19 -176.0(2)
C13 C18 C19 C24 53.9(3)
C17 C18 C19 C24 -130.5(2)
C13 C18 C19 C20 -126.6(2)
C17 C18 C19 C20 49.0(3)
C24 C19 C20 C21 -2.4(3)
C18 C19 C20 C21 178.0(2)
C55 O7 C21 C20 -7.0(3)
C55 O7 C21 C22 173.5(2)
C19 C20 C21 O7 -179.7(2)
C19 C20 C21 C22 -0.3(3)
C56 O8 C22 C23 -4.2(3)
C56 O8 C22 C21 177.2(2)
O7 C21 C22 O8 -0.3(3)
C20 C21 C22 O8 -179.77(19)
O7 C21 C22 C23 -178.93(19)
C20 C21 C22 C23 1.6(3)
O8 C22 C23 C24 -178.7(2)
C21 C22 C23 C24 -0.2(3)
C20 C19 C24 C23 3.8(3)
C18 C19 C24 C23 -176.7(2)
C20 C19 C24 C25 -175.04(19)
C18 C19 C24 C25 4.5(3)
C22 C23 C24 C19 -2.5(3)
C22 C23 C24 C25 176.4(2)
C19 C24 C25 C30 56.8(3)
C23 C24 C25 C30 -122.1(2)
C19 C24 C25 C26 -125.6(2)
C23 C24 C25 C26 55.5(3)
C30 C25 C26 C27 -1.7(3)
C24 C25 C26 C27 -179.35(19)
C57 O9 C27 C26 -2.4(3)
C57 O9 C27 C28 177.2(2)
C25 C26 C27 O9 177.7(2)
C25 C26 C27 C28 -1.8(3)
C58 O10 C28 C29 -7.3(3)
C58 O10 C28 C27 174.0(2)
O9 C27 C28 O10 1.3(3)
C26 C27 C28 O10 -179.04(19)
O9 C27 C28 C29 -177.44(19)
C26 C27 C28 C29 2.2(3)
O10 C28 C29 C30 -177.7(2)
C27 C28 C29 C30 1.0(3)
C26 C25 C30 C29 4.7(3)
C24 C25 C30 C29 -177.72(19)
C26 C25 C30 C31 -174.41(19)
C24 C25 C30 C31 3.1(3)
C28 C29 C30 C25 -4.5(3)
C28 C29 C30 C31 174.7(2)
C25 C30 C31 C32 -128.3(2)
C29 C30 C31 C32 52.5(3)
C25 C30 C31 C36 57.5(3)
C29 C30 C31 C36 -121.6(2)
C36 C31 C32 C33 1.0(3)
C30 C31 C32 C33 -173.6(2)
C31 C32 C33 O11 179.3(2)
C31 C32 C33 C34 -2.6(4)
C59 O11 C33 C32 -128.1(2)
C59 O11 C33 C34 53.9(3)
C60 O12 C34 C35 -0.4(4)
C60 O12 C34 C33 179.0(2)
C32 C33 C34 O12 -177.2(2)
O11 C33 C34 O12 0.8(4)
C32 C33 C34 C35 2.3(4)
O11 C33 C34 C35 -179.7(2)
O12 C34 C35 C36 179.0(2)
C33 C34 C35 C36 -0.5(4)
C32 C31 C36 C35 0.8(3)
C30 C31 C36 C35 175.0(2)
C32 C31 C36 C37 -178.3(2)
C30 C31 C36 C37 -4.2(3)
C34 C35 C36 C31 -1.1(3)
C34 C35 C36 C37 178.2(2)
C31 C36 C37 C42 57.9(3)
C35 C36 C37 C42 -121.3(2)
C31 C36 C37 C38 -128.5(2)
C35 C36 C37 C38 52.3(3)
C42 C37 C38 C39 0.8(3)
C36 C37 C38 C39 -173.2(2)
C61 O13 C39 C38 -1.1(3)
C61 O13 C39 C40 176.8(2)
C37 C38 C39 O13 177.5(2)
C37 C38 C39 C40 -0.3(3)
C62 O14 C40 C41 -4.0(3)
C62 O14 C40 C39 176.2(2)
O13 C39 C40 O14 1.6(3)
C38 C39 C40 O14 179.6(2)
O13 C39 C40 C41 -178.2(2)
C38 C39 C40 C41 -0.3(3)
O14 C40 C41 C42 -179.5(2)
C39 C40 C41 C42 0.3(3)
C38 C37 C42 C41 -0.8(3)
C36 C37 C42 C41 172.7(2)
C38 C37 C42 C43 -174.2(2)
C36 C37 C42 C43 -0.8(3)
C40 C41 C42 C37 0.2(3)
C40 C41 C42 C43 174.0(2)
C37 C42 C43 C48 -134.1(2)
C41 C42 C43 C48 52.3(3)
C37 C42 C43 C44 48.4(3)
C41 C42 C43 C44 -125.2(2)
C48 C43 C44 C45 0.3(3)
C42 C43 C44 C45 178.1(2)
C63 O15 C45 C44 -52.9(4)
C63 O15 C45 C46 128.9(3)
C43 C44 C45 O15 -179.2(2)
C43 C44 C45 C46 -1.1(4)
C64 O16 C46 C47 0.7(3)
C64 O16 C46 C45 -178.4(2)
O15 C45 C46 O16 -1.4(3)
C44 C45 C46 O16 -179.5(2)
O15 C45 C46 C47 179.5(2)
C44 C45 C46 C47 1.3(4)
O16 C46 C47 C48 -179.8(2)
C45 C46 C47 C48 -0.7(3)
C44 C43 C48 C47 0.3(3)
C42 C43 C48 C47 -177.3(2)
C44 C43 C48 Br2 -179.14(16)
C42 C43 C48 Br2 3.3(3)
C46 C47 C48 C43 -0.1(3)
C46 C47 C48 Br2 179.36(18)

loop_
_cod_related_entry_id
_cod_related_entry_database
_cod_related_entry_code
1 ChemSpider 24750847
